data_4022264
loop_
_publ_author_name
'Vered Marks'
'Moshe Nahmany'
'Hugo E. Gottlieb'
'Silvio E. Biali'

_publ_section_title
;
 Polyethylated Triptycene Derivatives
;
_journal_name_full 'Journal of Organic Chemistry'
_journal_page_first 7898
_journal_page_last 7901
_journal_paper_doi 10.1021/jo026206v
_journal_volume 67
_journal_year 2002
_chemical_formula_moiety 'C36 H46'
_chemical_formula_weight 478.76
_space_group_IT_number 2
_symmetry_cell_setting triclinic
_symmetry_Int_Tables_number 2
_symmetry_space_group_name_Hall '-P 1'
_symmetry_space_group_name_H-M 'P -1'
_audit_creation_date 'Tue Sep 11 11:02:13 2001'
_audit_creation_method 'from TEXRAY.INF file'
_cell_angle_alpha 98.69(2)
_cell_angle_beta 92.62(3)
_cell_angle_gamma 73.11(2)
_cell_formula_units_Z 2
_cell_length_a 10.444(2)
_cell_length_b 14.810(2)
_cell_length_c 9.779(1)
_cell_measurement_reflns_used 0
_cell_measurement_temperature 273.2
_cell_measurement_theta_max 0.0
_cell_measurement_theta_min 0.0
_cell_volume 1430.7(4)
_computing_cell_refinement 'Philips PW1100 Diffractometer Control'
_computing_data_collection 'Philips PW1100 Diffractometer Control'
_computing_data_reduction teXsan
_computing_publication_material teXsan
_computing_structure_refinement teXsan
_computing_structure_solution SHELXS86
_diffrn_ambient_temperature 273.2
_diffrn_measurement_device 'Philips PW1100'
_diffrn_measurement_method 'omega/2-theta scans'
_diffrn_radiation_detector scintillation
_diffrn_radiation_monochromator graphite
_diffrn_radiation_source 'X-ray tube'
_diffrn_radiation_type MoKalpha
_diffrn_radiation_wavelength 0.7107
_diffrn_reflns_av_R_equivalents 3.11
_diffrn_reflns_limit_h_max 12
_diffrn_reflns_limit_h_min -12
_diffrn_reflns_limit_k_max 17
_diffrn_reflns_limit_k_min -17
_diffrn_reflns_limit_l_max 11
_diffrn_reflns_limit_l_min 0
_diffrn_reflns_number 4585
_diffrn_reflns_theta_max 25.05
_diffrn_reflns_theta_min 2
_diffrn_standards_decay_% 0.00
_diffrn_standards_interval_count 100
_diffrn_standards_number 3
_exptl_absorpt_coefficient_mu 0.062
_exptl_crystal_colour unknown
_exptl_crystal_density_diffrn 1.111
_exptl_crystal_density_meas 0.000
_exptl_crystal_description unknown
_exptl_crystal_F_000 524.00
_exptl_crystal_size_max 0.000
_exptl_crystal_size_mid 0.000
_exptl_crystal_size_min 0.000
_refine_diff_density_max -0.28
_refine_diff_density_min 0.28
_refine_ls_extinction_coef 53.78114
_refine_ls_extinction_method Zachariasen_type_2_Gaussian_isotropic
_refine_ls_goodness_of_fit_obs 1.640
_refine_ls_hydrogen_treatment noref
_refine_ls_matrix_type full
_refine_ls_number_parameters 326
_refine_ls_number_reflns 3095
_refine_ls_number_restraints 0
_refine_ls_R_factor_obs 0.0600
_refine_ls_shift/esd_max 0.0000
_refine_ls_structure_factor_coef F
_refine_ls_weighting_scheme sigma
_refine_ls_wR_factor_obs 0.0860
_reflns_number_observed 3095
_reflns_number_total 4585
_reflns_observed_criterion 3.00
_cod_data_source_file jo026206v_s2.cif
_cod_data_source_block '[O60]_Silvio_P-1'
_cod_depositor_comments
;
The following automatic conversions were performed:

'_atom_site_thermal_displace_type' tag value 'Uij' was replaced with
'Uani' value 82 times.

Automatic conversion script
Id: cif_fix_values 1646 2011-03-28 12:23:43Z adriana 
;
_cod_original_sg_symbol_H-M 'P -1       '
_cod_database_code 4022264

loop_
_symmetry_equiv_pos_as_xyz
'   +x,   +y,   +z'
'   -x,   -y,   -z'

loop_
_atom_site_aniso_label
_atom_site_aniso_U_11
_atom_site_aniso_U_22
_atom_site_aniso_U_33
_atom_site_aniso_U_12
_atom_site_aniso_U_13
_atom_site_aniso_U_23
C(1) 0.035(1) 0.037(2) 0.031(1) -0.010(1) -0.006(1) 0.013(1)
C(2) 0.032(1) 0.028(1) 0.035(1) -0.008(1) -0.002(1) 0.006(1)
C(3) 0.033(1) 0.036(2) 0.037(2) -0.009(1) -0.008(1) 0.008(1)
C(4) 0.031(1) 0.032(1) 0.041(2) -0.008(1) -0.002(1) 0.005(1)
C(5) 0.034(2) 0.029(1) 0.040(2) -0.011(1) 0.000(1) 0.002(1)
C(6) 0.035(2) 0.026(1) 0.034(1) -0.012(1) -0.004(1) 0.004(1)
C(7) 0.033(1) 0.025(1) 0.031(1) -0.009(1) -0.004(1) 0.005(1)
C(8) 0.030(1) 0.035(1) 0.031(1) -0.010(1) -0.006(1) 0.009(1)
C(9) 0.029(1) 0.033(1) 0.035(1) -0.013(1) -0.005(1) 0.008(1)
C(10) 0.035(1) 0.035(2) 0.038(2) -0.013(1) -0.007(1) 0.010(1)
C(11) 0.042(2) 0.038(2) 0.045(2) -0.007(1) -0.002(1) 0.007(1)
C(12) 0.052(2) 0.044(2) 0.042(2) -0.011(1) -0.002(1) -0.001(1)
C(13) 0.043(2) 0.043(2) 0.034(2) -0.013(1) -0.007(1) 0.006(1)
C(14) 0.032(1) 0.036(2) 0.034(2) -0.013(1) -0.007(1) 0.011(1)
C(15) 0.026(1) 0.033(1) 0.044(2) -0.007(1) 0.004(1) 0.007(1)
C(16) 0.040(2) 0.038(2) 0.056(2) -0.008(1) 0.005(1) 0.014(1)
C(17) 0.044(2) 0.032(2) 0.082(2) -0.016(1) 0.008(2) 0.004(2)
C(18) 0.040(2) 0.041(2) 0.067(2) -0.015(1) 0.002(2) -0.006(2)
C(19) 0.032(1) 0.037(2) 0.044(2) -0.009(1) 0.000(1) 0.001(1)
C(20) 0.027(1) 0.030(1) 0.037(2) -0.006(1) 0.001(1) 0.002(1)
C(21) 0.034(2) 0.066(2) 0.042(2) -0.006(1) -0.007(1) 0.020(2)
C(22) 0.066(2) 0.065(2) 0.075(3) -0.003(2) -0.002(2) 0.041(2)
C(23) 0.030(1) 0.057(2) 0.051(2) -0.007(1) -0.005(1) 0.012(2)
C(24) 0.042(2) 0.089(3) 0.069(2) -0.027(2) -0.009(2) -0.002(2)
C(25) 0.038(2) 0.054(2) 0.050(2) -0.020(1) -0.003(1) 0.012(1)
C(26) 0.053(2) 0.080(3) 0.058(2) -0.014(2) 0.011(2) 0.004(2)
C(27) 0.041(2) 0.044(2) 0.034(2) -0.017(1) -0.002(1) 0.010(1)
C(28) 0.062(2) 0.042(2) 0.058(2) -0.015(2) -0.010(2) 0.022(2)
C(29) 0.043(2) 0.035(2) 0.045(2) -0.007(1) -0.007(1) 0.014(1)
C(30) 0.054(2) 0.058(2) 0.062(2) -0.017(2) -0.024(2) 0.019(2)
C(31) 0.077(3) 0.050(2) 0.055(2) -0.002(2) 0.004(2) 0.010(2)
C(32) 0.135(4) 0.053(2) 0.081(3) -0.019(3) 0.014(3) 0.013(2)
C(33) 0.100(3) 0.060(2) 0.051(2) 0.011(2) -0.008(2) -0.004(2)
C(34) 0.198(6) 0.069(3) 0.082(3) -0.026(3) -0.061(4) -0.013(2)
C(35) 0.061(2) 0.056(2) 0.031(2) -0.005(2) -0.005(1) 0.003(1)
C(36) 0.101(3) 0.108(3) 0.053(2) -0.039(3) -0.007(2) 0.038(2)

loop_
_atom_site_label
_atom_site_fract_x
_atom_site_fract_y
_atom_site_fract_z
_atom_site_U_iso_or_equiv
_atom_site_thermal_displace_type
C(1) 0.4980(3) 0.8174(2) 0.6503(3) 0.034 Uani
C(2) 0.3796(2) 0.8127(2) 0.7310(3) 0.032 Uani
C(3) 0.2454(3) 0.8383(2) 0.6905(3) 0.035 Uani
C(4) 0.1490(3) 0.8320(2) 0.7809(3) 0.035 Uani
C(5) 0.1884(3) 0.7963(2) 0.9067(3) 0.034 Uani
C(6) 0.3232(3) 0.7707(2) 0.9461(3) 0.032 Uani
C(7) 0.4185(3) 0.7798(2) 0.8568(3) 0.029 Uani
C(8) 0.5691(3) 0.7582(2) 0.8825(3) 0.032 Uani
C(9) 0.6372(2) 0.6853(2) 0.7606(3) 0.031 Uani
C(10) 0.7302(3) 0.5980(2) 0.7682(3) 0.035 Uani
C(11) 0.7815(3) 0.5392(2) 0.6439(3) 0.043 Uani
C(12) 0.7351(3) 0.5688(2) 0.5159(3) 0.047 Uani
C(13) 0.6448(3) 0.6600(2) 0.5101(3) 0.040 Uani
C(14) 0.5968(3) 0.7171(2) 0.6337(3) 0.033 Uani
C(15) 0.5641(3) 0.8819(2) 0.7441(3) 0.034 Uani
C(16) 0.5865(3) 0.9643(2) 0.7163(3) 0.044 Uani
C(17) 0.6467(3) 1.0163(2) 0.8178(4) 0.052 Uani
C(18) 0.6846(3) 0.9850(2) 0.9424(4) 0.050 Uani
C(19) 0.6627(3) 0.9015(2) 0.9695(3) 0.038 Uani
C(20) 0.6029(2) 0.8500(2) 0.8706(3) 0.032 Uani
C(21) 0.2078(3) 0.8767(2) 0.5538(3) 0.048 Uani
C(22) 0.1959(4) 0.9810(3) 0.5635(4) 0.069 Uani
C(23) 0.0016(3) 0.8621(2) 0.7420(3) 0.047 Uani
C(24) -0.0455(3) 0.7810(3) 0.6618(4) 0.067 Uani
C(25) 0.0835(3) 0.7875(2) 1.0023(3) 0.046 Uani
C(26) 0.0358(4) 0.8709(3) 1.1140(4) 0.065 Uani
C(27) 0.3692(3) 0.7269(2) 1.0765(3) 0.038 Uani
C(28) 0.4101(3) 0.6186(2) 1.0480(3) 0.053 Uani
C(29) 0.7807(3) 0.5706(2) 0.9082(3) 0.042 Uani
C(30) 0.8868(3) 0.6174(2) 0.9677(4) 0.058 Uani
C(31) 0.8859(4) 0.4449(2) 0.6505(4) 0.063 Uani
C(32) 0.8312(5) 0.3634(3) 0.6604(5) 0.091 Uani
C(33) 0.7760(5) 0.5015(3) 0.3821(4) 0.079 Uani
C(34) 0.6738(7) 0.4474(3) 0.3346(5) 0.124 Uani
C(35) 0.6036(3) 0.6979(2) 0.3751(3) 0.052 Uani
C(36) 0.6880(5) 0.7580(3) 0.3393(4) 0.083 Uani
H(1) 0.472 0.839 0.564 0.041 Uani
H(8) 0.595 0.737 0.969 0.038 Uani
H(16) 0.562 0.986 0.630 0.053 Uani
H(17) 0.661 1.074 0.800 0.062 Uani
H(18) 0.726 1.020 1.010 0.060 Uani
H(19) 0.689 0.880 1.056 0.046 Uani
H(211) 0.275 0.842 0.487 0.057 Uani
H(212) 0.124 0.867 0.524 0.057 Uani
H(221) 0.279 0.992 0.592 0.083 Uani
H(222) 0.172 1.001 0.476 0.083 Uani
H(223) 0.129 1.016 0.629 0.083 Uani
H(231) -0.050 0.885 0.824 0.056 Uani
H(232) -0.013 0.912 0.687 0.056 Uani
H(241) -0.138 0.804 0.640 0.080 Uani
H(242) 0.005 0.757 0.579 0.080 Uani
H(243) -0.033 0.731 0.717 0.080 Uani
H(251) 0.008 0.780 0.948 0.055 Uani
H(252) 0.121 0.732 1.045 0.055 Uani
H(261) 0.110 0.879 1.170 0.078 Uani
H(262) -0.004 0.927 1.073 0.078 Uani
H(263) -0.029 0.859 1.170 0.078 Uani
H(271) 0.444 0.747 1.114 0.045 Uani
H(272) 0.298 0.748 1.142 0.045 Uani
H(281) 0.336 0.598 1.012 0.063 Uani
H(282) 0.481 0.597 0.983 0.063 Uani
H(283) 0.439 0.593 1.132 0.063 Uani
H(291) 0.707 0.590 0.970 0.050 Uani
H(292) 0.818 0.503 0.899 0.050 Uani
H(301) 0.916 0.597 1.055 0.069 Uani
H(302) 0.961 0.599 0.906 0.069 Uani
H(303) 0.850 0.685 0.980 0.069 Uani
H(311) 0.939 0.430 0.569 0.076 Uani
H(312) 0.940 0.452 0.729 0.076 Uani
H(321) 0.777 0.377 0.741 0.109 Uani
H(322) 0.778 0.354 0.581 0.109 Uani
H(323) 0.903 0.307 0.666 0.109 Uani
H(331) 0.785 0.537 0.312 0.095 Uani
H(332) 0.860 0.457 0.396 0.095 Uani
H(341) 0.590 0.492 0.320 0.148 Uani
H(342) 0.703 0.406 0.251 0.148 Uani
H(343) 0.665 0.411 0.403 0.148 Uani
H(351) 0.612 0.646 0.303 0.063 Uani
H(352) 0.513 0.736 0.382 0.063 Uani
H(361) 0.779 0.721 0.331 0.100 Uani
H(362) 0.658 0.780 0.254 0.100 Uani
H(363) 0.680 0.811 0.410 0.100 Uani

loop_
_atom_type_symbol
_atom_type_oxidation_number
_atom_type_number_in_cell
_atom_type_scat_dispersion_real
_atom_type_scat_dispersion_imag
_atom_type_scat_source
C 0 72 0.003 0.002 'International Tables'
H 0 92 0.000 0.000 'International Tables'

loop_
_geom_angle_atom_site_label_1
_geom_angle_atom_site_label_2
_geom_angle_atom_site_label_3
_geom_angle
C(2) C(1) C(14) 106.4(2)
C(2) C(1) C(15) 105.9(2)
C(14) C(1) C(15) 106.9(2)
C(1) C(2) C(3) 126.5(2)
C(1) C(2) C(7) 112.1(2)
C(3) C(2) C(7) 121.4(2)
C(2) C(3) C(4) 118.5(2)
C(2) C(3) C(21) 119.3(2)
C(4) C(3) C(21) 122.2(2)
C(3) C(4) C(5) 120.2(2)
C(3) C(4) C(23) 119.9(2)
C(5) C(4) C(23) 119.8(2)
C(4) C(5) C(6) 120.7(2)
C(4) C(5) C(25) 119.8(2)
C(6) C(5) C(25) 119.5(2)
C(5) C(6) C(7) 118.6(2)
C(5) C(6) C(27) 121.8(2)
C(7) C(6) C(27) 119.5(2)
C(2) C(7) C(6) 120.5(2)
C(2) C(7) C(8) 112.9(2)
C(6) C(7) C(8) 126.5(2)
C(7) C(8) C(9) 106.6(2)
C(7) C(8) C(20) 105.6(2)
C(9) C(8) C(20) 106.4(2)
C(8) C(9) C(10) 126.4(2)
C(8) C(9) C(14) 112.0(2)
C(10) C(9) C(14) 121.5(2)
C(9) C(10) C(11) 118.5(2)
C(9) C(10) C(29) 119.6(2)
C(11) C(10) C(29) 121.7(2)
C(10) C(11) C(12) 119.9(3)
C(10) C(11) C(31) 119.2(3)
C(12) C(11) C(31) 120.9(3)
C(11) C(12) C(13) 120.7(3)
C(11) C(12) C(33) 120.5(3)
C(13) C(12) C(33) 118.8(3)
C(12) C(13) C(14) 118.3(2)
C(12) C(13) C(35) 122.1(3)
C(14) C(13) C(35) 119.6(3)
C(1) C(14) C(9) 112.5(2)
C(1) C(14) C(13) 126.6(2)
C(9) C(14) C(13) 120.9(2)
C(1) C(15) C(16) 127.1(3)
C(1) C(15) C(20) 112.7(2)
C(16) C(15) C(20) 120.1(3)
C(15) C(16) C(17) 119.1(3)
C(16) C(17) C(18) 120.6(3)
C(17) C(18) C(19) 120.0(3)
C(18) C(19) C(20) 119.8(3)
C(8) C(20) C(15) 112.5(2)
C(8) C(20) C(19) 127.2(2)
C(15) C(20) C(19) 120.3(2)
C(3) C(21) C(22) 113.2(3)
C(4) C(23) C(24) 113.2(3)
C(5) C(25) C(26) 114.8(3)
C(6) C(27) C(28) 111.6(2)
C(10) C(29) C(30) 112.6(2)
C(11) C(31) C(32) 114.8(3)
C(12) C(33) C(34) 112.2(4)
C(13) C(35) C(36) 112.5(3)

loop_
_geom_bond_atom_site_label_1
_geom_bond_atom_site_label_2
_geom_bond_distance
C(1) C(2) 1.520(4)
C(1) C(14) 1.533(4)
C(1) C(15) 1.513(4)
C(2) C(3) 1.397(4)
C(2) C(7) 1.391(4)
C(3) C(4) 1.402(4)
C(3) C(21) 1.522(4)
C(4) C(5) 1.410(4)
C(4) C(23) 1.521(4)
C(5) C(6) 1.400(4)
C(5) C(25) 1.518(4)
C(6) C(7) 1.402(4)
C(6) C(27) 1.513(4)
C(7) C(8) 1.528(4)
C(8) C(9) 1.528(4)
C(8) C(20) 1.523(4)
C(9) C(10) 1.384(4)
C(9) C(14) 1.397(4)
C(10) C(11) 1.411(4)
C(10) C(29) 1.514(4)
C(11) C(12) 1.408(4)
C(11) C(31) 1.509(4)
C(12) C(13) 1.413(4)
C(12) C(33) 1.516(5)
C(13) C(14) 1.388(4)
C(13) C(35) 1.508(4)
C(15) C(16) 1.376(4)
C(15) C(20) 1.391(4)
C(16) C(17) 1.403(5)
C(17) C(18) 1.370(5)
C(18) C(19) 1.386(4)
C(19) C(20) 1.380(4)
C(21) C(22) 1.503(5)
C(23) C(24) 1.525(5)
C(25) C(26) 1.501(5)
C(27) C(28) 1.520(4)
C(29) C(30) 1.520(4)
C(31) C(32) 1.495(6)
C(33) C(34) 1.529(7)
C(35) C(36) 1.507(6)
